data_1567715
loop_
_publ_author_name
'Dasgupta, Ayan'
'Guerzoni, Michael G.'
'Alotaibi, Nusaybah'
'van Ingen, Yara'
'Farshadfar, Kaveh'
'Richards, Emma'
'Ariafard, Alireza'
'Melen, Rebecca L.'

_publ_section_title
;
 Chemo- and regio-selective amidation of indoles with isocyanates using
 borane Lewis acids
;
_journal_issue 19
_journal_name_full 'Catalysis Science &amp; Technology'
_journal_page_first 5982
_journal_page_last 5990
_journal_paper_doi 10.1039/D2CY01441F
_journal_volume 12
_journal_year 2022
_chemical_formula_moiety 'C13 H26 N2 O'
_chemical_formula_sum 'C13 H26 N2 O'
_chemical_formula_weight 226.36
_chemical_name_systematic 3-cyclohexyl-1,1-dipropylurea
_space_group_crystal_system monoclinic
_space_group_IT_number 15
_space_group_name_Hall '-C 2yc'
_space_group_name_H-M_alt 'C 1 2/c 1'
_atom_sites_solution_hydrogens mixed
_atom_sites_solution_primary direct
_atom_sites_solution_secondary difmap
_audit_creation_method SHELXL-2018/3
_audit_update_record
;
2022-03-30 deposited with the CCDC.	2022-08-18 downloaded from the CCDC.
;
_cell_angle_alpha 90
_cell_angle_beta 91.771(2)
_cell_angle_gamma 90
_cell_formula_units_Z 16
_cell_length_a 16.5207(4)
_cell_length_b 9.9632(2)
_cell_length_c 34.8180(9)
_cell_measurement_reflns_used 4923
_cell_measurement_temperature 293(2)
_cell_measurement_theta_max 72.7030
_cell_measurement_theta_min 5.0560
_cell_volume 5728.3(2)
_computing_cell_refinement 'CrysAlisPro 1.171.41.112a (Rigaku OD, 2021)'
_computing_data_collection 'CrysAlisPro 1.171.41.112a (Rigaku OD, 2021)'
_computing_data_reduction 'CrysAlisPro 1.171.41.112a (Rigaku OD, 2021)'
_computing_molecular_graphics 'shelxle, mercury, ORTEP'
_computing_publication_material publCIF
_computing_structure_refinement 'SHELXL-2018/3 (Sheldrick, 2018)'
_computing_structure_solution 'SHELXT 2018/2 (Sheldrick, 2018)'
_diffrn_ambient_temperature 293(2)
_diffrn_measured_fraction_theta_full 0.994
_diffrn_measured_fraction_theta_max 0.964
_diffrn_measurement_device_type 'SuperNova, Dual, Cu at home/near, Atlas'
_diffrn_measurement_method 'w/ scans'
_diffrn_radiation_type CuK\a
_diffrn_radiation_wavelength 1.54178
_diffrn_reflns_av_R_equivalents 0.0166
_diffrn_reflns_av_unetI/netI 0.0184
_diffrn_reflns_Laue_measured_fraction_full 0.994
_diffrn_reflns_Laue_measured_fraction_max 0.964
_diffrn_reflns_limit_h_max 18
_diffrn_reflns_limit_h_min -20
_diffrn_reflns_limit_k_max 7
_diffrn_reflns_limit_k_min -11
_diffrn_reflns_limit_l_max 40
_diffrn_reflns_limit_l_min -42
_diffrn_reflns_number 10376
_diffrn_reflns_point_group_measured_fraction_full 0.994
_diffrn_reflns_point_group_measured_fraction_max 0.964
_diffrn_reflns_theta_full 67.679
_diffrn_reflns_theta_max 72.724
_diffrn_reflns_theta_min 5.083
_diffrn_source 'micro-focus sealed X-ray tube'
_exptl_absorpt_coefficient_mu 0.513
_exptl_absorpt_correction_T_max 1.000
_exptl_absorpt_correction_T_min 0.615
_exptl_absorpt_correction_type gaussian
_exptl_absorpt_process_details
;
CrysAlisPro 1.171.41.112a (Rigaku Oxford Diffraction, 2021)
Numerical absorption correction based on gaussian integration over
a multifaceted crystal model
Empirical absorption correction using spherical harmonics,
implemented in SCALE3 ABSPACK scaling algorithm.
;
_exptl_crystal_colour colourless
_exptl_crystal_density_diffrn 1.050
_exptl_crystal_description plate
_exptl_crystal_F_000 2016
_exptl_crystal_size_max 0.589
_exptl_crystal_size_mid 0.111
_exptl_crystal_size_min 0.046
_refine_diff_density_max 0.159
_refine_diff_density_min -0.174
_refine_diff_density_rms 0.034
_refine_ls_extinction_method none
_refine_ls_goodness_of_fit_ref 1.052
_refine_ls_hydrogen_treatment mixed
_refine_ls_matrix_type full
_refine_ls_number_parameters 319
_refine_ls_number_reflns 5488
_refine_ls_number_restraints 13
_refine_ls_restrained_S_all 1.059
_refine_ls_R_factor_all 0.0721
_refine_ls_R_factor_gt 0.0559
_refine_ls_shift/su_max 0.001
_refine_ls_shift/su_mean 0.000
_refine_ls_structure_factor_coef Fsqd
_refine_ls_weighting_details 'w=1/[\s^2^(Fo^2^)+(0.0840P)^2^+2.3026P] where P=(Fo^2^+2Fc^2^)/3'
_refine_ls_weighting_scheme calc
_refine_ls_wR_factor_gt 0.1568
_refine_ls_wR_factor_ref 0.1717
_reflns_Friedel_coverage 0.000
_reflns_number_gt 4141
_reflns_number_total 5488
_reflns_threshold_expression 'I > 2\s(I)'
_cod_data_source_file d2cy01441f2.cif
_cod_data_source_block RM2201_a
_cod_original_sg_symbol_H-M 'C 2/c'
_cod_database_code 1567715
_shelx_shelxl_version_number 2018/3
_shelx_space_group_comment
;
The symmetry employed for this shelxl refinement is uniquely defined
by the following loop, which should always be used as a source of
symmetry information in preference to the above space-group names.
They are only intended as comments.
;
_shelx_estimated_absorpt_t_min 0.752
_shelx_estimated_absorpt_t_max 0.977
_publcif_funding_html
;
;

loop_
_space_group_symop_operation_xyz
'x, y, z'
'-x, y, -z+1/2'
'x+1/2, y+1/2, z'
'-x+1/2, y+1/2, -z+1/2'
'-x, -y, -z'
'x, -y, z-1/2'
'-x+1/2, -y+1/2, -z'
'x+1/2, -y+1/2, z-1/2'

loop_
_atom_site_label
_atom_site_type_symbol
_atom_site_fract_x
_atom_site_fract_y
_atom_site_fract_z
_atom_site_U_iso_or_equiv
_atom_site_adp_type
_atom_site_occupancy
_atom_site_site_symmetry_order
_atom_site_calc_flag
_atom_site_refinement_flags_posn
_atom_site_refinement_flags_adp
_atom_site_refinement_flags_occupancy
_atom_site_disorder_assembly
_atom_site_disorder_group
O1 O 0.43021(9) 0.38403(11) 0.62272(4) 0.0623(3) Uani 1 1 d . . . . .
O2 O 0.34877(8) 0.88017(11) 0.62851(4) 0.0632(4) Uani 1 1 d . . . . .
N4 N 0.40956(8) 1.08274(14) 0.62781(5) 0.0516(4) Uani 1 1 d . . . . .
N3 N 0.26997(8) 1.06227(14) 0.61758(5) 0.0542(4) Uani 1 1 d . . . . .
N1 N 0.40529(12) 0.60403(16) 0.61310(5) 0.0666(5) Uani 1 1 d . . . . .
C30 C 0.34371(10) 1.00287(15) 0.62447(5) 0.0466(4) Uani 1 1 d . . . . .
C37 C 0.49176(9) 1.02858(16) 0.62815(5) 0.0481(4) Uani 1 1 d . . . . .
H37 H 0.487370 0.930571 0.626894 0.058 Uiso 1 1 calc R U . . .
C10 C 0.41096(11) 0.49425(15) 0.63561(5) 0.0515(4) Uani 1 1 d . . . . .
C17 C 0.41528(12) 0.59995(17) 0.57192(5) 0.0555(4) Uani 1 1 d . . . . .
H17 H 0.439989 0.513702 0.565512 0.067 Uiso 1 1 calc R U . . .
C34 C 0.25929(12) 1.19787(18) 0.60324(6) 0.0630(5) Uani 1 1 d . . . . .
H34A H 0.305458 1.251403 0.611799 0.076 Uiso 1 1 calc R U . . .
H34B H 0.211464 1.236195 0.614422 0.076 Uiso 1 1 calc R U . . .
C38 C 0.53883(12) 1.0631(2) 0.66461(6) 0.0677(5) Uani 1 1 d . . . . .
H38A H 0.510654 1.028321 0.686531 0.081 Uiso 1 1 calc R U . . .
H38B H 0.542372 1.159842 0.667225 0.081 Uiso 1 1 calc R U . . .
C11 C 0.41085(15) 0.3981(2) 0.69983(6) 0.0716(6) Uani 1 1 d . . . . .
H11A H 0.435548 0.433142 0.723392 0.086 Uiso 1 1 calc R U . A 3
H11B H 0.449442 0.337783 0.688420 0.086 Uiso 1 1 calc R U . A 3
C42 C 0.53560(13) 1.0738(2) 0.59332(6) 0.0712(6) Uani 1 1 d . . . . .
H42A H 0.538770 1.171024 0.593188 0.085 Uiso 1 1 calc R U . . .
H42B H 0.505417 1.045892 0.570357 0.085 Uiso 1 1 calc R U . . .
C39 C 0.62440(13) 1.0033(3) 0.66420(7) 0.0781(6) Uani 1 1 d . . . . .
H39A H 0.654523 1.031041 0.687201 0.094 Uiso 1 1 calc R U . . .
H39B H 0.620834 0.906146 0.664373 0.094 Uiso 1 1 calc R U . . .
C40 C 0.66890(13) 1.0480(2) 0.62929(8) 0.0801(7) Uani 1 1 d . . . . .
H40A H 0.721179 1.003775 0.628955 0.096 Uiso 1 1 calc R U . . .
H40B H 0.678177 1.144045 0.630651 0.096 Uiso 1 1 calc R U . . .
C41 C 0.62123(13) 1.0151(3) 0.59275(7) 0.0811(7) Uani 1 1 d . . . . .
H41A H 0.617922 0.918459 0.589759 0.097 Uiso 1 1 calc R U . . .
H41B H 0.649169 1.051045 0.570911 0.097 Uiso 1 1 calc R U . . .
C22 C 0.33556(15) 0.6096(3) 0.55063(7) 0.0867(7) Uani 1 1 d . . . . .
H22A H 0.308489 0.691628 0.558038 0.104 Uiso 1 1 calc R U . . .
H22B H 0.301756 0.534590 0.557749 0.104 Uiso 1 1 calc R U . . .
C35 C 0.25062(17) 1.2076(3) 0.56032(8) 0.0917(8) Uani 1 1 d . . . . .
H35A H 0.204271 1.154699 0.551666 0.110 Uiso 1 1 calc R U . . .
H35B H 0.240045 1.300321 0.553277 0.110 Uiso 1 1 calc R U . . .
C12 C 0.33672(18) 0.3205(3) 0.70939(8) 0.0911(7) Uani 1 1 d . . . . .
H12A H 0.313979 0.279209 0.686240 0.109 Uiso 1 1 calc R U . . .
H12B H 0.296508 0.380996 0.719396 0.109 Uiso 1 1 calc R U . . .
C18 C 0.47097(17) 0.7096(3) 0.55965(8) 0.0938(8) Uani 1 1 d . . . . .
H18A H 0.523916 0.696380 0.571881 0.113 Uiso 1 1 calc R U . . .
H18B H 0.450242 0.795327 0.568186 0.113 Uiso 1 1 calc R U . . .
N2A N 0.39438(12) 0.50938(15) 0.67342(5) 0.0688(5) Uani 0.7932 1 d D . P B 3
C16A C 0.3858(3) 0.8350(5) 0.7301(2) 0.0986(17) Uani 0.7932 1 d D . P B 3
H16A H 0.428256 0.891341 0.740509 0.148 Uiso 0.7932 1 calc R U P B 3
H16B H 0.355403 0.798460 0.750713 0.148 Uiso 0.7932 1 calc R U P B 3
H16C H 0.350608 0.887006 0.713494 0.148 Uiso 0.7932 1 calc R U P B 3
C15A C 0.42282(18) 0.7206(3) 0.70727(8) 0.0711(6) Uani 0.7932 1 d D . P B 3
H15A H 0.454495 0.757717 0.686807 0.085 Uiso 0.7932 1 calc R U P B 3
H15B H 0.458925 0.668831 0.724027 0.085 Uiso 0.7932 1 calc R U P B 3
C14A C 0.35836(14) 0.6299(2) 0.69027(7) 0.0552(5) Uani 0.7932 1 d D . P B 3
H14A H 0.321663 0.603489 0.710136 0.066 Uiso 0.7932 1 calc R U P B 3
H14B H 0.327348 0.678000 0.670582 0.066 Uiso 0.7932 1 calc R U P B 3
N2B N 0.39438(12) 0.50938(15) 0.67342(5) 0.0688(5) Uani 0.2068 1 d D . P B 4
C16B C 0.3551(17) 0.837(2) 0.7270(11) 0.0986(17) Uani 0.2068 1 d D . P B 4
H16D H 0.400553 0.834678 0.744848 0.148 Uiso 0.2068 1 calc R U P B 4
H16E H 0.307178 0.860990 0.740402 0.148 Uiso 0.2068 1 calc R U P B 4
H16F H 0.364701 0.903099 0.707514 0.148 Uiso 0.2068 1 calc R U P B 4
C15B C 0.3438(6) 0.7018(10) 0.7087(3) 0.0711(6) Uani 0.2068 1 d D . P B 4
H15C H 0.302378 0.707911 0.688415 0.085 Uiso 0.2068 1 calc R U P B 4
H15D H 0.325254 0.638867 0.727745 0.085 Uiso 0.2068 1 calc R U P B 4
C14B C 0.4207(6) 0.6496(9) 0.6921(3) 0.0552(5) Uani 0.2068 1 d D . P B 4
H14C H 0.462435 0.637289 0.712013 0.066 Uiso 0.2068 1 calc R U P B 4
H14D H 0.440680 0.710471 0.672796 0.066 Uiso 0.2068 1 calc R U P B 4
C13 C 0.3567(2) 0.2120(3) 0.73908(9) 0.1175(11) Uani 1 1 d . . . . .
H13A H 0.397658 0.153647 0.729485 0.176 Uiso 1 1 calc R U . . .
H13B H 0.308836 0.160891 0.743944 0.176 Uiso 1 1 calc R U . . .
H13C H 0.376187 0.253197 0.762518 0.176 Uiso 1 1 calc R U . . .
C19 C 0.4795(3) 0.7130(4) 0.51618(11) 0.1387(16) Uani 1 1 d . . . . .
H19A H 0.511238 0.790814 0.509300 0.166 Uiso 1 1 calc R U . . .
H19B H 0.508268 0.633468 0.508124 0.166 Uiso 1 1 calc R U . . .
C21 C 0.3451(2) 0.6092(4) 0.50745(8) 0.1224(12) Uani 1 1 d . . . . .
H21A H 0.367514 0.523766 0.499644 0.147 Uiso 1 1 calc R U . . .
H21B H 0.292397 0.619419 0.494733 0.147 Uiso 1 1 calc R U . . .
C36 C 0.3239(2) 1.1601(4) 0.54010(8) 0.1311(14) Uani 1 1 d . . . . .
H36A H 0.369004 1.217268 0.546690 0.197 Uiso 1 1 calc R U . . .
H36B H 0.313482 1.162903 0.512832 0.197 Uiso 1 1 calc R U . . .
H36C H 0.336230 1.069699 0.547800 0.197 Uiso 1 1 calc R U . . .
C20 C 0.3988(4) 0.7189(4) 0.49552(10) 0.1523(19) Uani 1 1 d . . . . .
H20A H 0.373370 0.804443 0.500721 0.183 Uiso 1 1 calc R U . . .
H20B H 0.406515 0.712977 0.468067 0.183 Uiso 1 1 calc R U . . .
C31A C 0.19804(12) 0.9755(2) 0.61557(8) 0.0755(6) Uani 0.4114 1 d D . P C 1
H31A H 0.176790 0.974858 0.589291 0.091 Uiso 0.4114 1 calc R U P C 1
H31B H 0.214538 0.884595 0.621966 0.091 Uiso 0.4114 1 calc R U P C 1
C33A C 0.1596(10) 1.022(2) 0.6826(4) 0.130(3) Uani 0.4114 1 d D . P C 1
H33A H 0.183266 0.938420 0.690408 0.195 Uiso 0.4114 1 calc R U P C 1
H33B H 0.113591 1.041117 0.697855 0.195 Uiso 0.4114 1 calc R U P C 1
H33C H 0.198890 1.092765 0.685980 0.195 Uiso 0.4114 1 calc R U P C 1
C32A C 0.1330(4) 1.0146(7) 0.6408(2) 0.0970(13) Uani 0.4114 1 d D . P C 1
H32A H 0.089236 0.950125 0.638024 0.116 Uiso 0.4114 1 calc R U P C 1
H32B H 0.112182 1.101431 0.632694 0.116 Uiso 0.4114 1 calc R U P C 1
C31B C 0.19804(12) 0.9755(2) 0.61557(8) 0.0755(6) Uani 0.5886 1 d D . P C 2
H31C H 0.211786 0.892248 0.602902 0.091 Uiso 0.5886 1 calc R U P C 2
H31D H 0.156089 1.019381 0.600031 0.091 Uiso 0.5886 1 calc R U P C 2
C33B C 0.1337(6) 1.0651(12) 0.6763(3) 0.130(3) Uani 0.5886 1 d D . P C 2
H33D H 0.178272 1.123964 0.682340 0.195 Uiso 0.5886 1 calc R U P C 2
H33E H 0.108723 1.038125 0.699649 0.195 Uiso 0.5886 1 calc R U P C 2
H33F H 0.094666 1.111039 0.660105 0.195 Uiso 0.5886 1 calc R U P C 2
C32B C 0.1640(3) 0.9426(5) 0.65575(17) 0.0970(13) Uani 0.5886 1 d D . P C 2
H32C H 0.120022 0.878786 0.652578 0.116 Uiso 0.5886 1 calc R U P C 2
H32D H 0.206325 0.900562 0.671508 0.116 Uiso 0.5886 1 calc R U P C 2
H5 H 0.4072(12) 1.163(2) 0.6261(6) 0.056(5) Uiso 1 1 d . . . . .
H7 H 0.3906(13) 0.673(2) 0.6219(6) 0.067(6) Uiso 1 1 d . . . . .

loop_
_atom_site_aniso_label
_atom_site_aniso_U_11
_atom_site_aniso_U_22
_atom_site_aniso_U_33
_atom_site_aniso_U_23
_atom_site_aniso_U_13
_atom_site_aniso_U_12
O1 0.0784(9) 0.0356(6) 0.0732(8) -0.0024(5) 0.0089(7) 0.0037(5)
O2 0.0609(7) 0.0342(6) 0.0949(10) 0.0077(6) 0.0093(7) 0.0058(5)
N4 0.0463(7) 0.0311(7) 0.0774(10) 0.0026(6) 0.0021(6) 0.0068(5)
N3 0.0445(7) 0.0417(7) 0.0763(10) 0.0037(6) 0.0009(7) 0.0038(6)
N1 0.1078(14) 0.0377(8) 0.0545(9) 0.0006(6) 0.0086(8) 0.0159(8)
C30 0.0499(9) 0.0370(8) 0.0532(9) 0.0033(6) 0.0071(7) 0.0070(6)
C37 0.0442(8) 0.0381(7) 0.0620(10) 0.0022(7) 0.0026(7) 0.0072(6)
C10 0.0567(10) 0.0361(8) 0.0617(10) 0.0001(7) 0.0019(8) 0.0024(7)
C17 0.0663(11) 0.0442(9) 0.0563(10) -0.0001(7) 0.0085(8) 0.0051(7)
C34 0.0559(10) 0.0470(9) 0.0855(13) 0.0068(9) -0.0063(9) 0.0125(8)
C38 0.0603(11) 0.0757(13) 0.0669(12) -0.0097(10) -0.0009(9) 0.0121(9)
C11 0.0959(16) 0.0514(10) 0.0675(12) 0.0103(9) 0.0028(11) 0.0132(10)
C42 0.0602(11) 0.0829(14) 0.0711(12) 0.0182(10) 0.0119(9) 0.0198(10)
C39 0.0594(12) 0.0906(16) 0.0833(14) -0.0122(12) -0.0174(10) 0.0161(11)
C40 0.0480(10) 0.0645(12) 0.128(2) -0.0038(13) 0.0040(12) 0.0024(9)
C41 0.0603(12) 0.0948(16) 0.0893(15) 0.0151(13) 0.0229(11) 0.0185(11)
C22 0.0685(14) 0.120(2) 0.0714(14) -0.0078(13) 0.0041(11) -0.0002(13)
C35 0.0895(17) 0.0950(18) 0.0899(17) 0.0250(14) -0.0101(13) 0.0164(14)
C12 0.111(2) 0.0774(15) 0.0856(16) 0.0153(12) 0.0118(14) -0.0006(14)
C18 0.0906(17) 0.0933(17) 0.0994(18) -0.0121(14) 0.0333(14) -0.0288(14)
N2A 0.1075(14) 0.0428(8) 0.0564(9) 0.0053(6) 0.0071(8) 0.0184(8)
C16A 0.129(5) 0.0687(15) 0.098(2) -0.0302(15) 0.002(4) 0.004(3)
C15A 0.0790(16) 0.0597(14) 0.0741(16) -0.0047(12) -0.0061(13) 0.0021(12)
C14A 0.0613(12) 0.0469(11) 0.0577(12) 0.0003(9) 0.0046(10) 0.0056(10)
N2B 0.1075(14) 0.0428(8) 0.0564(9) 0.0053(6) 0.0071(8) 0.0184(8)
C16B 0.129(5) 0.0687(15) 0.098(2) -0.0302(15) 0.002(4) 0.004(3)
C15B 0.0790(16) 0.0597(14) 0.0741(16) -0.0047(12) -0.0061(13) 0.0021(12)
C14B 0.0613(12) 0.0469(11) 0.0577(12) 0.0003(9) 0.0046(10) 0.0056(10)
C13 0.168(3) 0.0730(16) 0.113(2) 0.0334(15) 0.041(2) 0.0128(18)
C19 0.178(4) 0.125(3) 0.118(3) -0.012(2) 0.094(3) -0.047(3)
C21 0.125(3) 0.174(3) 0.0669(16) -0.0091(19) -0.0156(16) 0.034(2)
C36 0.113(2) 0.204(4) 0.0765(17) 0.049(2) 0.0148(16) 0.045(3)
C20 0.256(6) 0.128(3) 0.075(2) 0.029(2) 0.039(3) 0.040(4)
C31A 0.0513(11) 0.0621(12) 0.1130(18) -0.0015(11) -0.0002(11) -0.0044(9)
C33A 0.105(7) 0.140(9) 0.149(5) -0.012(5) 0.050(5) 0.007(4)
C32A 0.059(2) 0.070(2) 0.163(4) 0.010(2) 0.029(2) -0.0043(15)
C31B 0.0513(11) 0.0621(12) 0.1130(18) -0.0015(11) -0.0002(11) -0.0044(9)
C33B 0.105(7) 0.140(9) 0.149(5) -0.012(5) 0.050(5) 0.007(4)
C32B 0.059(2) 0.070(2) 0.163(4) 0.010(2) 0.029(2) -0.0043(15)

loop_
_atom_type_symbol
_atom_type_description
_atom_type_scat_dispersion_real
_atom_type_scat_dispersion_imag
_atom_type_scat_source
C C 0.0181 0.0091 'International Tables Vol C Tables 4.2.6.8 and 6.1.1.4'
H H 0.0000 0.0000 'International Tables Vol C Tables 4.2.6.8 and 6.1.1.4'
N N 0.0311 0.0180 'International Tables Vol C Tables 4.2.6.8 and 6.1.1.4'
O O 0.0492 0.0322 'International Tables Vol C Tables 4.2.6.8 and 6.1.1.4'

loop_
_geom_angle_atom_site_label_1
_geom_angle_atom_site_label_2
_geom_angle_atom_site_label_3
_geom_angle
_geom_angle_site_symmetry_1
_geom_angle_site_symmetry_3
_geom_angle_publ_flag
C30 N4 C37 121.96(13) . . ?
C30 N4 H5 123.0(14) . . ?
C37 N4 H5 114.3(14) . . ?
C30 N3 C34 124.16(15) . . ?
C30 N3 C31B 117.91(15) . . ?
C34 N3 C31B 116.26(15) . . ?
C30 N3 C31A 117.91(15) . . ?
C34 N3 C31A 116.26(15) . . ?
C10 N1 C17 123.03(15) . . ?
C10 N1 H7 119.6(16) . . ?
C17 N1 H7 116.9(16) . . ?
O2 C30 N4 121.54(15) . . ?
O2 C30 N3 120.36(16) . . ?
N4 C30 N3 118.08(14) . . ?
N4 C37 C42 110.75(14) . . ?
N4 C37 C38 112.18(14) . . ?
C42 C37 C38 111.26(17) . . ?
N4 C37 H37 107.5 . . ?
C42 C37 H37 107.5 . . ?
C38 C37 H37 107.5 . . ?
O1 C10 N1 121.72(17) . . ?
O1 C10 N2B 120.87(15) . . ?
N1 C10 N2B 117.42(15) . . ?
O1 C10 N2A 120.87(15) . . ?
N1 C10 N2A 117.42(15) . . ?
N1 C17 C22 111.30(17) . . ?
N1 C17 C18 110.56(17) . . ?
C22 C17 C18 110.5(2) . . ?
N1 C17 H17 108.1 . . ?
C22 C17 H17 108.1 . . ?
C18 C17 H17 108.1 . . ?
N3 C34 C35 114.24(18) . . ?
N3 C34 H34A 108.7 . . ?
C35 C34 H34A 108.7 . . ?
N3 C34 H34B 108.7 . . ?
C35 C34 H34B 108.7 . . ?
H34A C34 H34B 107.6 . . ?
C37 C38 C39 110.79(16) . . ?
C37 C38 H38A 109.5 . . ?
C39 C38 H38A 109.5 . . ?
C37 C38 H38B 109.5 . . ?
C39 C38 H38B 109.5 . . ?
H38A C38 H38B 108.1 . . ?
N2B C11 C12 113.3(2) . . ?
N2A C11 C12 113.3(2) . . ?
N2A C11 H11A 108.9 . . ?
C12 C11 H11A 108.9 . . ?
N2A C11 H11B 108.9 . . ?
C12 C11 H11B 108.9 . . ?
H11A C11 H11B 107.7 . . ?
C37 C42 C41 111.41(16) . . ?
C37 C42 H42A 109.3 . . ?
C41 C42 H42A 109.3 . . ?
C37 C42 H42B 109.3 . . ?
C41 C42 H42B 109.3 . . ?
H42A C42 H42B 108.0 . . ?
C40 C39 C38 111.44(19) . . ?
C40 C39 H39A 109.3 . . ?
C38 C39 H39A 109.3 . . ?
C40 C39 H39B 109.3 . . ?
C38 C39 H39B 109.3 . . ?
H39A C39 H39B 108.0 . . ?
C39 C40 C41 111.12(18) . . ?
C39 C40 H40A 109.4 . . ?
C41 C40 H40A 109.4 . . ?
C39 C40 H40B 109.4 . . ?
C41 C40 H40B 109.4 . . ?
H40A C40 H40B 108.0 . . ?
C40 C41 C42 111.3(2) . . ?
C40 C41 H41A 109.4 . . ?
C42 C41 H41A 109.4 . . ?
C40 C41 H41B 109.4 . . ?
C42 C41 H41B 109.4 . . ?
H41A C41 H41B 108.0 . . ?
C17 C22 C21 112.0(2) . . ?
C17 C22 H22A 109.2 . . ?
C21 C22 H22A 109.2 . . ?
C17 C22 H22B 109.2 . . ?
C21 C22 H22B 109.2 . . ?
H22A C22 H22B 107.9 . . ?
C36 C35 C34 113.2(2) . . ?
C36 C35 H35A 108.9 . . ?
C34 C35 H35A 108.9 . . ?
C36 C35 H35B 108.9 . . ?
C34 C35 H35B 108.9 . . ?
H35A C35 H35B 107.7 . . ?
C11 C12 C13 110.9(3) . . ?
C11 C12 H12A 109.5 . . ?
C13 C12 H12A 109.5 . . ?
C11 C12 H12B 109.5 . . ?
C13 C12 H12B 109.5 . . ?
H12A C12 H12B 108.1 . . ?
C17 C18 C19 112.0(2) . . ?
C17 C18 H18A 109.2 . . ?
C19 C18 H18A 109.2 . . ?
C17 C18 H18B 109.2 . . ?
C19 C18 H18B 109.2 . . ?
H18A C18 H18B 107.9 . . ?
C10 N2A C11 119.05(15) . . ?
C10 N2A C14A 124.93(16) . . ?
C11 N2A C14A 116.00(17) . . ?
C15A C16A H16A 109.5 . . ?
C15A C16A H16B 109.5 . . ?
H16A C16A H16B 109.5 . . ?
C15A C16A H16C 109.5 . . ?
H16A C16A H16C 109.5 . . ?
H16B C16A H16C 109.5 . . ?
C14A C15A C16A 111.3(3) . . ?
C14A C15A H15A 109.4 . . ?
C16A C15A H15A 109.4 . . ?
C14A C15A H15B 109.4 . . ?
C16A C15A H15B 109.4 . . ?
H15A C15A H15B 108.0 . . ?
N2A C14A C15A 110.9(2) . . ?
N2A C14A H14A 109.5 . . ?
C15A C14A H14A 109.5 . . ?
N2A C14A H14B 109.5 . . ?
C15A C14A H14B 109.5 . . ?
H14A C14A H14B 108.0 . . ?
C10 N2B C11 119.05(15) . . ?
C10 N2B C14B 115.5(4) . . ?
C11 N2B C14B 111.4(4) . . ?
C15B C16B H16D 109.5 . . ?
C15B C16B H16E 109.5 . . ?
H16D C16B H16E 109.5 . . ?
C15B C16B H16F 109.5 . . ?
H16D C16B H16F 109.5 . . ?
H16E C16B H16F 109.5 . . ?
C16B C15B C14B 112.3(15) . . ?
C16B C15B H15C 109.2 . . ?
C14B C15B H15C 109.2 . . ?
C16B C15B H15D 109.2 . . ?
C14B C15B H15D 109.2 . . ?
H15C C15B H15D 107.9 . . ?
C15B C14B N2B 103.6(7) . . ?
C15B C14B H14C 111.0 . . ?
N2B C14B H14C 111.0 . . ?
C15B C14B H14D 111.0 . . ?
N2B C14B H14D 111.0 . . ?
H14C C14B H14D 109.0 . . ?
C12 C13 H13A 109.5 . . ?
C12 C13 H13B 109.5 . . ?
H13A C13 H13B 109.5 . . ?
C12 C13 H13C 109.5 . . ?
H13A C13 H13C 109.5 . . ?
H13B C13 H13C 109.5 . . ?
C20 C19 C18 111.7(3) . . ?
C20 C19 H19A 109.3 . . ?
C18 C19 H19A 109.3 . . ?
C20 C19 H19B 109.3 . . ?
C18 C19 H19B 109.3 . . ?
H19A C19 H19B 107.9 . . ?
C20 C21 C22 111.0(3) . . ?
C20 C21 H21A 109.4 . . ?
C22 C21 H21A 109.4 . . ?
C20 C21 H21B 109.4 . . ?
C22 C21 H21B 109.4 . . ?
H21A C21 H21B 108.0 . . ?
C35 C36 H36A 109.5 . . ?
C35 C36 H36B 109.5 . . ?
H36A C36 H36B 109.5 . . ?
C35 C36 H36C 109.5 . . ?
H36A C36 H36C 109.5 . . ?
H36B C36 H36C 109.5 . . ?
C21 C20 C19 111.7(3) . . ?
C21 C20 H20A 109.3 . . ?
C19 C20 H20A 109.3 . . ?
C21 C20 H20B 109.3 . . ?
C19 C20 H20B 109.3 . . ?
H20A C20 H20B 107.9 . . ?
C32A C31A N3 115.0(3) . . ?
C32A C31A H31A 108.5 . . ?
N3 C31A H31A 108.5 . . ?
C32A C31A H31B 108.5 . . ?
N3 C31A H31B 108.5 . . ?
H31A C31A H31B 107.5 . . ?
C32A C33A H33A 109.5 . . ?
C32A C33A H33B 109.5 . . ?
H33A C33A H33B 109.5 . . ?
C32A C33A H33C 109.5 . . ?
H33A C33A H33C 109.5 . . ?
H33B C33A H33C 109.5 . . ?
C31A C32A C33A 113.3(7) . . ?
C31A C32A H32A 108.9 . . ?
C33A C32A H32A 108.9 . . ?
C31A C32A H32B 108.9 . . ?
C33A C32A H32B 108.9 . . ?
H32A C32A H32B 107.7 . . ?
N3 C31B C32B 113.2(3) . . ?
N3 C31B H31C 108.9 . . ?
C32B C31B H31C 108.9 . . ?
N3 C31B H31D 108.9 . . ?
C32B C31B H31D 108.9 . . ?
H31C C31B H31D 107.7 . . ?
C32B C33B H33D 109.5 . . ?
C32B C33B H33E 109.5 . . ?
H33D C33B H33E 109.5 . . ?
C32B C33B H33F 109.5 . . ?
H33D C33B H33F 109.5 . . ?
H33E C33B H33F 109.5 . . ?
C33B C32B C31B 113.0(6) . . ?
C33B C32B H32C 109.0 . . ?
C31B C32B H32C 109.0 . . ?
C33B C32B H32D 109.0 . . ?
C31B C32B H32D 109.0 . . ?
H32C C32B H32D 107.8 . . ?

loop_
_geom_bond_atom_site_label_1
_geom_bond_atom_site_label_2
_geom_bond_distance
_geom_bond_site_symmetry_2
_geom_bond_publ_flag
O1 C10 1.232(2) . ?
O2 C30 1.2331(19) . ?
N4 C30 1.350(2) . ?
N4 C37 1.461(2) . ?
N4 H5 0.80(2) . ?
N3 C30 1.369(2) . ?
N3 C34 1.449(2) . ?
N3 C31B 1.469(2) . ?
N3 C31A 1.469(2) . ?
N1 C10 1.347(2) . ?
N1 C17 1.449(2) . ?
N1 H7 0.79(2) . ?
C37 C42 1.501(3) . ?
C37 C38 1.508(3) . ?
C37 H37 0.9800 . ?
C10 N2B 1.361(2) . ?
C10 N2A 1.361(2) . ?
C17 C22 1.494(3) . ?
C17 C18 1.499(3) . ?
C17 H17 0.9800 . ?
C34 C35 1.500(3) . ?
C34 H34A 0.9700 . ?
C34 H34B 0.9700 . ?
C38 C39 1.534(3) . ?
C38 H38A 0.9700 . ?
C38 H38B 0.9700 . ?
C11 N2B 1.461(2) . ?
C11 N2A 1.461(2) . ?
C11 C12 1.494(4) . ?
C11 H11A 0.9700 . ?
C11 H11B 0.9700 . ?
C42 C41 1.531(3) . ?
C42 H42A 0.9700 . ?
C42 H42B 0.9700 . ?
C39 C40 1.507(3) . ?
C39 H39A 0.9700 . ?
C39 H39B 0.9700 . ?
C40 C41 1.512(4) . ?
C40 H40A 0.9700 . ?
C40 H40B 0.9700 . ?
C41 H41A 0.9700 . ?
C41 H41B 0.9700 . ?
C22 C21 1.517(4) . ?
C22 H22A 0.9700 . ?
C22 H22B 0.9700 . ?
C35 C36 1.496(4) . ?
C35 H35A 0.9700 . ?
C35 H35B 0.9700 . ?
C12 C13 1.525(4) . ?
C12 H12A 0.9700 . ?
C12 H12B 0.9700 . ?
C18 C19 1.525(4) . ?
C18 H18A 0.9700 . ?
C18 H18B 0.9700 . ?
N2A C14A 1.470(3) . ?
C16A C15A 1.528(5) . ?
C16A H16A 0.9600 . ?
C16A H16B 0.9600 . ?
C16A H16C 0.9600 . ?
C15A C14A 1.504(4) . ?
C15A H15A 0.9700 . ?
C15A H15B 0.9700 . ?
C14A H14A 0.9700 . ?
C14A H14B 0.9700 . ?
N2B C14B 1.596(9) . ?
C16B C15B 1.503(14) . ?
C16B H16D 0.9600 . ?
C16B H16E 0.9600 . ?
C16B H16F 0.9600 . ?
C15B C14B 1.504(11) . ?
C15B H15C 0.9700 . ?
C15B H15D 0.9700 . ?
C14B H14C 0.9700 . ?
C14B H14D 0.9700 . ?
C13 H13A 0.9600 . ?
C13 H13B 0.9600 . ?
C13 H13C 0.9600 . ?
C19 C20 1.496(6) . ?
C19 H19A 0.9700 . ?
C19 H19B 0.9700 . ?
C21 C20 1.476(6) . ?
C21 H21A 0.9700 . ?
C21 H21B 0.9700 . ?
C36 H36A 0.9600 . ?
C36 H36B 0.9600 . ?
C36 H36C 0.9600 . ?
C20 H20A 0.9700 . ?
C20 H20B 0.9700 . ?
C31A C32A 1.461(7) . ?
C31A H31A 0.9700 . ?
C31A H31B 0.9700 . ?
C33A C32A 1.508(13) . ?
C33A H33A 0.9600 . ?
C33A H33B 0.9600 . ?
C33A H33C 0.9600 . ?
C32A H32A 0.9700 . ?
C32A H32B 0.9700 . ?
C31B C32B 1.558(5) . ?
C31B H31C 0.9700 . ?
C31B H31D 0.9700 . ?
C33B C32B 1.508(8) . ?
C33B H33D 0.9600 . ?
C33B H33E 0.9600 . ?
C33B H33F 0.9600 . ?
C32B H32C 0.9700 . ?
C32B H32D 0.9700 . ?
